data_4100098
_journal_name_full 'Journal of the American Chemical Society'
_journal_paper_doi 10.1021/ja044542i
_journal_year 2005
_chemical_formula_sum 'C21 H22 N2 O9'
_chemical_formula_weight 446.41
_space_group_IT_number 2
_symmetry_cell_setting triclinic
_symmetry_space_group_name_Hall '-P 1'
_symmetry_space_group_name_H-M 'P -1'
_cell_angle_alpha 88.583(2)
_cell_angle_beta 87.417(2)
_cell_angle_gamma 82.263(2)
_cell_formula_units_Z 4
_cell_length_a 6.5607(7)
_cell_length_b 12.2817(13)
_cell_length_c 25.088(3)
_cell_measurement_temperature 193(2)
_cell_volume 2000.7(4)
_diffrn_ambient_temperature 193(2)
_exptl_crystal_density_diffrn 1.482
_cod_depositor_comments
;
The following automatic conversions were performed:
'_symmetry_cell_setting' value 'Triclinic' changed to 'triclinic'
according to '/home/saulius/struct/CIF-dictionaries/cif_core.dic'
dictionary named 'cif_core.dic' version 2.4.1 from 2010-06-29.

Automatic conversion script
Id: cif_fix_enum 1527 2010-12-29 10:47:43Z saulius 
;
_cod_original_sg_symbol_H-M P-1
_cod_database_code 4100098

loop_
_symmetry_equiv_pos_as_xyz
'x, y, z'
'-x, -y, -z'

loop_
_atom_site_label
_atom_site_type_symbol
_atom_site_fract_x
_atom_site_fract_y
_atom_site_fract_z
_atom_site_U_iso_or_equiv
_atom_site_adp_type
_atom_site_occupancy
_atom_site_symmetry_multiplicity
_atom_site_calc_flag
_atom_site_refinement_flags
_atom_site_disorder_assembly
_atom_site_disorder_group
O4 O 0.7786(3) 0.35009(18) 0.83545(8) 0.0620(6) Uani 1 1 d . . .
O18 O 0.7561(2) 0.53055(12) 0.45276(6) 0.0321(4) Uani 1 1 d . . .
O9 O 0.2397(2) 1.05257(12) 0.44782(7) 0.0365(4) Uani 1 1 d . . .
H9A H 0.1163 1.0801 0.4528 0.055 Uiso 1 1 calc R . .
O11 O 0.3785(2) 0.69260(13) 0.61566(6) 0.0361(4) Uani 1 1 d . . .
O10 O 0.1683(2) 0.84554(14) 0.53481(7) 0.0399(4) Uani 1 1 d . . .
N4 N -0.2439(3) 0.51200(18) 0.66908(8) 0.0390(5) Uani 1 1 d . . .
O13 O -0.1769(3) 0.47062(15) 0.62708(7) 0.0456(5) Uani 1 1 d . . .
C24 C 0.3103(3) 0.87964(17) 0.49307(9) 0.0282(5) Uani 1 1 d . . .
H24A H 0.4359 0.9041 0.5076 0.034 Uiso 1 1 calc R . .
C36 C 0.4863(3) 0.69532(17) 0.52385(8) 0.0253(4) Uani 1 1 d . . .
H36A H 0.4635 0.6164 0.5249 0.030 Uiso 1 1 calc R . .
C40 C 0.0203(3) 0.63700(18) 0.66067(9) 0.0300(5) Uani 1 1 d . . .
H40A H 0.0903 0.5914 0.6337 0.036 Uiso 1 1 calc R . .
C35 C 0.6639(3) 0.71025(17) 0.48259(8) 0.0245(4) Uani 1 1 d . . .
H35A H 0.7217 0.7800 0.4886 0.029 Uiso 1 1 calc R . .
O12 O 0.3590(3) 0.84539(17) 0.66368(8) 0.0547(5) Uani 1 1 d . . .
C38 C 0.2921(4) 0.76422(19) 0.65195(9) 0.0332(5) Uani 1 1 d . . .
C29 C 0.4281(4) 0.90405(18) 0.39958(9) 0.0322(5) Uani 1 1 d . . .
H29A H 0.5487 0.9423 0.4070 0.039 Uiso 1 1 calc R . .
C44 C -0.0106(4) 0.7991(2) 0.71384(9) 0.0335(5) Uani 1 1 d . . .
H44A H 0.0404 0.8637 0.7244 0.040 Uiso 1 1 calc R . .
C25 C 0.2506(3) 0.93590(17) 0.44181(9) 0.0298(5) Uani 1 1 d . . .
C34 C 0.8324(3) 0.61165(18) 0.48320(9) 0.0305(5) Uani 1 1 d . . .
H34A H 0.9629 0.6314 0.4668 0.037 Uiso 1 1 calc R . .
H34B H 0.8568 0.5847 0.5202 0.037 Uiso 1 1 calc R . .
C31 C 0.5943(3) 0.70621(17) 0.42611(9) 0.0275(5) Uani 1 1 d . . .
C37 C 0.5364(4) 0.72739(19) 0.57903(9) 0.0316(5) Uani 1 1 d . . .
H37A H 0.6741 0.6906 0.5885 0.038 Uiso 1 1 calc R . .
H37B H 0.5360 0.8079 0.5806 0.038 Uiso 1 1 calc R . .
C30 C 0.4970(4) 0.78134(19) 0.39381(9) 0.0339(5) Uani 1 1 d . . .
H30A H 0.4642 0.7531 0.3608 0.041 Uiso 1 1 calc R . .
C23 C 0.2987(3) 0.76390(18) 0.50292(9) 0.0282(5) Uani 1 1 d . . .
H23A H 0.2259 0.7277 0.4755 0.034 Uiso 1 1 calc R . .
C39 C 0.0965(3) 0.73076(19) 0.67602(9) 0.0306(5) Uani 1 1 d . . .
O16 O -0.2732(3) 0.93904(19) 0.77599(8) 0.0582(6) Uani 1 1 d . . .
O14 O -0.3769(3) 0.47852(18) 0.69808(8) 0.0575(5) Uani 1 1 d . . .
C41 C -0.1598(3) 0.6114(2) 0.68546(9) 0.0322(5) Uani 1 1 d . . .
N3 N -0.3146(4) 0.8461(2) 0.77363(9) 0.0488(6) Uani 1 1 d . . .
C42 C -0.2688(4) 0.6765(2) 0.72362(9) 0.0361(6) Uani 1 1 d . . .
H42A H -0.3911 0.6567 0.7407 0.043 Uiso 1 1 calc R . .
C43 C -0.1935(4) 0.7707(2) 0.73583(9) 0.0361(6) Uani 1 1 d . . .
C32 C 0.6564(4) 0.5884(2) 0.40924(10) 0.0438(6) Uani 1 1 d . . .
H32A H 0.5334 0.5548 0.4005 0.053 Uiso 1 1 calc R . .
H32B H 0.7511 0.5857 0.3773 0.053 Uiso 1 1 calc R . .
C28 C 0.3261(4) 0.9531(2) 0.34880(11) 0.0491(7) Uani 1 1 d . . .
H28A H 0.3358 1.0327 0.3453 0.059 Uiso 1 1 calc R . .
H28B H 0.3918 0.9159 0.3166 0.059 Uiso 1 1 calc R . .
C26 C 0.0601(4) 0.9080(2) 0.41512(11) 0.0411(6) Uani 1 1 d . . .
H26A H 0.0438 0.8296 0.4211 0.049 Uiso 1 1 calc R . .
H26B H -0.0656 0.9540 0.4290 0.049 Uiso 1 1 calc R . .
O15 O -0.4497(4) 0.8116(2) 0.80069(10) 0.0848(8) Uani 1 1 d . . .
C27 C 0.1009(5) 0.9327(3) 0.35656(13) 0.0693(10) Uani 1 1 d . . .
H27A H 0.0078 0.9985 0.3451 0.083 Uiso 1 1 calc R . .
H27B H 0.0760 0.8698 0.3349 0.083 Uiso 1 1 calc R . .
O1 O 0.7299(3) 0.55809(13) 1.07018(7) 0.0414(4) Uani 1 1 d . . .
H1A H 0.6296 0.5798 1.0512 0.062 Uiso 1 1 calc R . .
O2 O 0.6044(2) 0.35692(14) 0.99315(7) 0.0431(4) Uani 1 1 d . . .
O3 O 0.7739(3) 0.21358(15) 0.89587(7) 0.0444(4) Uani 1 1 d . . .
C9 C 1.1136(3) 0.21435(18) 1.06792(9) 0.0291(5) Uani 1 1 d . . .
O17 O 1.2591(3) 0.04194(14) 1.03405(7) 0.0443(4) Uani 1 1 d . . .
O5 O 0.2953(3) -0.05101(16) 0.88505(7) 0.0468(5) Uani 1 1 d . . .
N1 N 0.2412(3) -0.01359(18) 0.84161(9) 0.0416(5) Uani 1 1 d . . .
C18 C 0.4687(3) 0.12832(19) 0.84789(9) 0.0317(5) Uani 1 1 d . . .
H18A H 0.5387 0.0862 0.8754 0.038 Uiso 1 1 calc R . .
C8 C 1.0421(3) 0.28615(19) 1.10501(9) 0.0312(5) Uani 1 1 d . . .
H8A H 1.0405 0.2551 1.1401 0.037 Uiso 1 1 calc R . .
O6 O 0.1359(3) -0.05769(19) 0.81195(8) 0.0621(6) Uani 1 1 d . . .
C2 C 0.7729(3) 0.38980(19) 1.02198(9) 0.0323(5) Uani 1 1 d . . .
H2A H 0.8800 0.4187 0.9980 0.039 Uiso 1 1 calc R . .
C13 C 1.1341(3) 0.22213(19) 1.00740(9) 0.0307(5) Uani 1 1 d . . .
H13A H 1.1847 0.2926 0.9958 0.037 Uiso 1 1 calc R . .
C14 C 0.9292(3) 0.21015(19) 0.98041(9) 0.0315(5) Uani 1 1 d . . .
H14A H 0.9084 0.1309 0.9808 0.038 Uiso 1 1 calc R . .
C1 C 0.7608(3) 0.27418(18) 1.01440(9) 0.0310(5) Uani 1 1 d . . .
H1B H 0.7153 0.2338 1.0470 0.037 Uiso 1 1 calc R . .
C3 C 0.7523(3) 0.44026(18) 1.07558(10) 0.0316(5) Uani 1 1 d . . .
O8 O 0.1716(4) 0.4155(2) 0.72425(8) 0.0683(6) Uani 1 1 d . . .
C7 C 0.9615(3) 0.40880(18) 1.10287(9) 0.0303(5) Uani 1 1 d . . .
H7A H 1.0685 0.4509 1.0859 0.036 Uiso 1 1 calc R . .
C17 C 0.5286(4) 0.22779(19) 0.83069(9) 0.0333(5) Uani 1 1 d . . .
C19 C 0.3053(4) 0.0918(2) 0.82412(9) 0.0341(5) Uani 1 1 d . . .
C21 C 0.2539(4) 0.2522(2) 0.77139(10) 0.0457(7) Uani 1 1 d . . .
C16 C 0.7058(4) 0.2723(2) 0.85357(9) 0.0368(6) Uani 1 1 d . . .
C6 C 0.9019(4) 0.4499(2) 1.15942(9) 0.0407(6) Uani 1 1 d . . .
H6A H 1.0046 0.4182 1.1852 0.049 Uiso 1 1 calc R . .
H6B H 0.8882 0.5311 1.1606 0.049 Uiso 1 1 calc R . .
C20 C 0.1942(4) 0.1524(2) 0.78544(10) 0.0428(6) Uani 1 1 d . . .
H20A H 0.0821 0.1262 0.7694 0.051 Uiso 1 1 calc R . .
C22 C 0.4205(4) 0.2908(2) 0.79155(9) 0.0417(6) Uani 1 1 d . . .
H22A H 0.4612 0.3587 0.7792 0.050 Uiso 1 1 calc R . .
C10 C 1.2035(4) 0.0977(2) 1.08256(10) 0.0421(6) Uani 1 1 d . . .
H10A H 1.3260 0.0980 1.1042 0.051 Uiso 1 1 calc R . .
H10B H 1.1006 0.0607 1.1036 0.051 Uiso 1 1 calc R . .
C4 C 0.5950(4) 0.4055(2) 1.11713(11) 0.0458(7) Uani 1 1 d . . .
H4A H 0.5647 0.3304 1.1102 0.055 Uiso 1 1 calc R . .
H4B H 0.4650 0.4568 1.1165 0.055 Uiso 1 1 calc R . .
N2 N 0.1292(5) 0.3235(2) 0.73303(10) 0.0645(8) Uani 1 1 d . . .
C12 C 1.2985(4) 0.1248(2) 0.99559(10) 0.0406(6) Uani 1 1 d . . .
H12A H 1.2880 0.0986 0.9589 0.049 Uiso 1 1 calc R . .
H12B H 1.4379 0.1455 0.9992 0.049 Uiso 1 1 calc R . .
C15 C 0.9409(4) 0.2522(2) 0.92329(9) 0.0415(6) Uani 1 1 d . . .
H15A H 0.9258 0.3335 0.9223 0.050 Uiso 1 1 calc R . .
H15B H 1.0753 0.2237 0.9059 0.050 Uiso 1 1 calc R . .
O7 O -0.0142(5) 0.2867(2) 0.71400(13) 0.1176(12) Uani 1 1 d . . .
C5 C 0.6948(5) 0.4088(2) 1.17107(11) 0.0517(7) Uani 1 1 d . . .
H5A H 0.6069 0.4591 1.1955 0.062 Uiso 1 1 calc R . .
H5B H 0.7148 0.3345 1.1879 0.062 Uiso 1 1 calc R . .

loop_
_atom_site_aniso_label
_atom_site_aniso_U_11
_atom_site_aniso_U_22
_atom_site_aniso_U_33
_atom_site_aniso_U_23
_atom_site_aniso_U_13
_atom_site_aniso_U_12
O4 0.0719(14) 0.0605(14) 0.0603(13) 0.0244(11) -0.0216(10) -0.0317(11)
O18 0.0321(9) 0.0210(8) 0.0419(9) -0.0025(7) -0.0037(7) 0.0031(6)
O9 0.0251(8) 0.0198(8) 0.0640(12) -0.0023(7) -0.0066(7) 0.0013(6)
O11 0.0433(10) 0.0281(8) 0.0357(9) -0.0014(7) 0.0122(7) -0.0048(7)
O10 0.0266(8) 0.0360(9) 0.0533(11) -0.0003(8) 0.0118(7) 0.0056(7)
N4 0.0323(11) 0.0449(13) 0.0395(12) 0.0062(10) -0.0035(9) -0.0050(9)
O13 0.0451(11) 0.0491(11) 0.0436(11) -0.0084(9) 0.0000(8) -0.0088(9)
C24 0.0170(10) 0.0240(11) 0.0427(13) -0.0049(9) 0.0011(9) 0.0005(8)
C36 0.0219(10) 0.0199(10) 0.0337(12) 0.0000(8) 0.0020(8) -0.0027(8)
C40 0.0300(12) 0.0305(12) 0.0271(11) 0.0019(9) 0.0006(9) 0.0043(9)
C35 0.0192(10) 0.0218(10) 0.0323(11) -0.0017(8) -0.0009(8) -0.0013(8)
O12 0.0534(12) 0.0540(12) 0.0600(13) -0.0251(10) 0.0175(10) -0.0208(10)
C38 0.0350(13) 0.0321(12) 0.0313(12) -0.0032(10) 0.0019(10) -0.0002(10)
C29 0.0333(12) 0.0253(11) 0.0367(13) 0.0026(9) -0.0050(10) 0.0012(9)
C44 0.0388(13) 0.0326(12) 0.0272(12) -0.0010(9) -0.0037(10) 0.0029(10)
C25 0.0226(11) 0.0209(10) 0.0460(14) -0.0011(9) -0.0070(9) -0.0009(8)
C34 0.0216(11) 0.0287(12) 0.0403(13) -0.0034(10) -0.0010(9) 0.0010(9)
C31 0.0255(11) 0.0252(11) 0.0305(11) -0.0042(9) 0.0007(9) 0.0019(9)
C37 0.0323(12) 0.0323(12) 0.0301(12) 0.0024(9) 0.0024(9) -0.0055(10)
C30 0.0412(13) 0.0301(12) 0.0284(12) -0.0045(9) -0.0037(10) 0.0045(10)
C23 0.0196(10) 0.0257(11) 0.0387(13) -0.0019(9) 0.0014(9) -0.0017(8)
C39 0.0316(12) 0.0324(12) 0.0257(11) 0.0016(9) 0.0009(9) 0.0021(10)
O16 0.0598(13) 0.0616(14) 0.0477(12) -0.0204(10) 0.0018(9) 0.0139(11)
O14 0.0544(12) 0.0667(14) 0.0550(12) 0.0044(10) 0.0073(10) -0.0256(11)
C41 0.0300(12) 0.0362(13) 0.0290(12) 0.0042(10) -0.0049(9) 0.0014(10)
N3 0.0438(14) 0.0625(17) 0.0355(12) -0.0120(11) -0.0004(10) 0.0114(12)
C42 0.0282(12) 0.0508(15) 0.0271(12) 0.0056(10) -0.0007(9) 0.0021(11)
C43 0.0346(13) 0.0458(15) 0.0233(11) -0.0002(10) -0.0014(9) 0.0114(11)
C32 0.0554(17) 0.0307(13) 0.0414(14) -0.0091(11) -0.0105(12) 0.0122(12)
C28 0.0615(18) 0.0381(15) 0.0448(16) 0.0068(12) -0.0139(13) 0.0064(13)
C26 0.0318(13) 0.0304(13) 0.0617(17) 0.0018(12) -0.0189(11) -0.0013(10)
O15 0.0774(17) 0.103(2) 0.0717(16) -0.0296(14) 0.0449(14) -0.0135(15)
C27 0.074(2) 0.068(2) 0.073(2) 0.0208(17) -0.0442(18) -0.0225(17)
O1 0.0419(10) 0.0241(8) 0.0586(11) 0.0036(8) -0.0197(8) -0.0004(7)
O2 0.0377(10) 0.0333(9) 0.0600(12) 0.0035(8) -0.0276(8) -0.0039(7)
O3 0.0588(11) 0.0417(10) 0.0379(10) 0.0047(8) -0.0214(8) -0.0204(9)
C9 0.0235(11) 0.0300(12) 0.0343(12) 0.0037(9) -0.0069(9) -0.0038(9)
O17 0.0422(10) 0.0324(9) 0.0573(12) -0.0056(8) -0.0017(8) -0.0004(8)
O5 0.0489(11) 0.0497(12) 0.0432(11) 0.0007(9) -0.0040(8) -0.0115(9)
N1 0.0329(11) 0.0467(13) 0.0460(13) -0.0122(11) -0.0019(9) -0.0062(10)
C18 0.0316(12) 0.0319(12) 0.0297(12) -0.0057(9) -0.0045(9) 0.0042(10)
C8 0.0308(12) 0.0330(12) 0.0294(11) 0.0056(9) -0.0081(9) -0.0016(10)
O6 0.0614(13) 0.0713(15) 0.0610(13) -0.0102(11) -0.0183(10) -0.0287(11)
C2 0.0301(12) 0.0294(12) 0.0390(13) 0.0094(10) -0.0133(10) -0.0078(9)
C13 0.0287(12) 0.0334(12) 0.0319(12) -0.0011(9) -0.0037(9) -0.0103(9)
C14 0.0343(12) 0.0302(12) 0.0323(12) 0.0009(9) -0.0098(9) -0.0101(10)
C1 0.0263(11) 0.0297(12) 0.0387(13) 0.0059(10) -0.0158(9) -0.0063(9)
C3 0.0298(12) 0.0228(11) 0.0427(13) 0.0046(9) -0.0094(10) -0.0038(9)
O8 0.0889(17) 0.0618(15) 0.0482(13) 0.0114(11) -0.0183(11) 0.0142(13)
C7 0.0322(12) 0.0276(11) 0.0314(12) 0.0024(9) -0.0059(9) -0.0038(9)
C17 0.0366(13) 0.0349(13) 0.0267(11) -0.0042(10) -0.0011(9) 0.0020(10)
C19 0.0327(12) 0.0352(13) 0.0330(12) -0.0092(10) -0.0019(10) 0.0025(10)
C21 0.0541(17) 0.0449(16) 0.0334(13) -0.0069(12) -0.0154(12) 0.0159(13)
C16 0.0434(14) 0.0363(13) 0.0300(12) -0.0019(10) -0.0034(10) -0.0017(11)
C6 0.0551(16) 0.0334(13) 0.0326(13) -0.0026(10) -0.0068(11) -0.0004(12)
C20 0.0400(14) 0.0458(15) 0.0408(14) -0.0176(12) -0.0127(11) 0.0079(12)
C22 0.0556(16) 0.0369(14) 0.0306(13) -0.0015(11) -0.0086(11) 0.0038(12)
C10 0.0398(14) 0.0378(14) 0.0451(15) 0.0027(11) -0.0018(11) 0.0078(11)
C4 0.0367(14) 0.0405(15) 0.0607(18) -0.0066(13) 0.0057(12) -0.0081(11)
N2 0.086(2) 0.0564(17) 0.0451(15) -0.0077(13) -0.0321(14) 0.0210(15)
C12 0.0328(13) 0.0435(15) 0.0459(15) -0.0086(12) 0.0001(11) -0.0058(11)
C15 0.0486(15) 0.0488(16) 0.0316(13) -0.0016(11) -0.0090(11) -0.0210(12)
O7 0.148(3) 0.078(2) 0.130(3) -0.0025(17) -0.112(2) 0.0073(18)
C5 0.0627(19) 0.0418(16) 0.0483(16) -0.0031(13) 0.0131(14) -0.0033(14)
